data_7220690
loop_
_publ_author_name
'Pramanik, Apurba'
'Paikar, Arpita'
'HALDAR, DEBASISH'

_publ_section_title
;
 Sonication-induced instant fibrillation and fluorescent labeling of
 tripeptide fibers
;
_journal_name_full 'RSC Adv.'
_journal_paper_doi 10.1039/C5RA07864D
_journal_year 2015
_chemical_absolute_configuration rm
_chemical_formula_moiety 'C30 H41 N3 O6'
_chemical_formula_sum 'C30 H41 N3 O6'
_chemical_formula_weight 539.66
_chemical_name_systematic
; 
 ? 
;
_space_group_IT_number 19
_symmetry_cell_setting orthorhombic
_symmetry_space_group_name_Hall 'P 2ac 2ab'
_symmetry_space_group_name_H-M 'P 21 21 21'
_atom_sites_solution_hydrogens geom
_atom_sites_solution_primary direct
_atom_sites_solution_secondary difmap
_audit_creation_method SHELXL-97
_audit_update_record
;
2014-06-20 deposited with the CCDC.
2015-06-04 downloaded from the CCDC.
;
_cell_angle_alpha 90.00
_cell_angle_beta 90.00
_cell_angle_gamma 90.00
_cell_formula_units_Z 4
_cell_length_a 9.300(3)
_cell_length_b 16.864(5)
_cell_length_c 19.266(5)
_cell_measurement_reflns_used 1713
_cell_measurement_temperature 298(2)
_cell_measurement_theta_max 19.47
_cell_measurement_theta_min 2.42
_cell_volume 3021.6(15)
_computing_cell_refinement 'Bruker SAINT'
_computing_data_collection 'Bruker APEX2'
_computing_data_reduction 'Bruker SAINT'
_computing_molecular_graphics 'Bruker SHELXTL'
_computing_publication_material 'Bruker SHELXTL'
_computing_structure_refinement 'SHELXL-97 (Sheldrick, 2008)'
_computing_structure_solution 'SHELXS-97 (Sheldrick, 2008)'
_diffrn_ambient_temperature 298(2)
_diffrn_measured_fraction_theta_full 1.000
_diffrn_measured_fraction_theta_max 1.000
_diffrn_measurement_device_type 'Bruker APEX-II CCD'
_diffrn_measurement_method '\f and \w scans'
_diffrn_radiation_monochromator graphite
_diffrn_radiation_source 'fine-focus sealed tube'
_diffrn_radiation_type MoK\a
_diffrn_radiation_wavelength 0.71073
_diffrn_reflns_av_R_equivalents 0.0992
_diffrn_reflns_av_sigmaI/netI 0.1023
_diffrn_reflns_limit_h_max 10
_diffrn_reflns_limit_h_min -11
_diffrn_reflns_limit_k_max 20
_diffrn_reflns_limit_k_min -20
_diffrn_reflns_limit_l_max 22
_diffrn_reflns_limit_l_min -22
_diffrn_reflns_number 23359
_diffrn_reflns_theta_full 24.99
_diffrn_reflns_theta_max 24.99
_diffrn_reflns_theta_min 1.60
_exptl_absorpt_coefficient_mu 0.083
_exptl_absorpt_correction_T_max 0.992
_exptl_absorpt_correction_T_min 0.983
_exptl_absorpt_correction_type multi-scan
_exptl_absorpt_process_details 'SADABS, Bruker-2008'
_exptl_crystal_colour colourless
_exptl_crystal_density_diffrn 1.186
_exptl_crystal_density_method 'not measured'
_exptl_crystal_description needle
_exptl_crystal_F_000 1160
_exptl_crystal_size_max 0.425
_exptl_crystal_size_mid 0.210
_exptl_crystal_size_min 0.195
_refine_diff_density_max 0.418
_refine_diff_density_min -0.353
_refine_diff_density_rms 0.066
_refine_ls_abs_structure_details 'Flack H D (1983), Acta Cryst. A39, 876-881'
_refine_ls_abs_structure_Flack -0.1(2)
_refine_ls_extinction_method none
_refine_ls_goodness_of_fit_ref 1.099
_refine_ls_hydrogen_treatment constr
_refine_ls_matrix_type full
_refine_ls_number_parameters 308
_refine_ls_number_reflns 5308
_refine_ls_number_restraints 0
_refine_ls_restrained_S_all 1.099
_refine_ls_R_factor_all 0.1374
_refine_ls_R_factor_gt 0.0780
_refine_ls_shift/su_max 0.000
_refine_ls_shift/su_mean 0.000
_refine_ls_structure_factor_coef Fsqd
_refine_ls_weighting_details 'calc w=1/[\s^2^(Fo^2^)+(0.0875P)^2^+1.5287P] where P=(Fo^2^+2Fc^2^)/3'
_refine_ls_weighting_scheme calc
_refine_ls_wR_factor_gt 0.1745
_refine_ls_wR_factor_ref 0.2047
_reflns_number_gt 3276
_reflns_number_total 5308
_reflns_threshold_expression >2sigma(I)
_cod_data_source_file c5ra07864d2.cif
_cod_data_source_block app1
_cod_depositor_comments
;
The following automatic conversions were performed:

'_symmetry_cell_setting' value 'Orthorhombic' changed to
'orthorhombic' according to
/usr/data/users/saulius/crontab/automatic-downloads/rss-feeds/RSC/lib/dictionaries/cif_core.dic
dictionary named 'cif_core.dic' version 2.4.2 from 2011-04-26.

Automatic conversion script
Id: cif_fix_values 3271 2015-04-21 07:52:19Z andrius 
;
_cod_original_cell_volume 3021.8(14)
_cod_original_sg_symbol_H-M 'P2(1)2(1)2(1) '
_cod_database_code 7220690
_exptl_crystal_f_000' 1160.54

loop_
_symmetry_equiv_pos_as_xyz
'x, y, z'
'x+1/2, -y+1/2, -z'
'-x, y+1/2, -z+1/2'
'-x+1/2, -y, z+1/2'

loop_
_atom_site_label
_atom_site_type_symbol
_atom_site_fract_x
_atom_site_fract_y
_atom_site_fract_z
_atom_site_U_iso_or_equiv
_atom_site_adp_type
_atom_site_occupancy
_atom_site_symmetry_multiplicity
_atom_site_calc_flag
_atom_site_refinement_flags
C1 C 0.2647(8) 0.2275(3) 0.9282(3) 0.0497(18) Uani 1 1 d .
H2 H 0.3258 0.1969 0.8983 0.075 Uiso 1 1 calc R
H1 H 0.1669 0.2230 0.9129 0.075 Uiso 1 1 calc R
H3 H 0.2726 0.2081 0.9749 0.075 Uiso 1 1 calc R
O2 O 0.3187(4) 0.34008(17) 0.85321(16) 0.0327(9) Uani 1 1 d .
N6 N 0.2406(5) 0.3669(2) 0.74832(18) 0.0262(10) Uani 1 1 d .
H10 H 0.3239 0.3878 0.7420 0.031 Uiso 1 1 calc R
C16 C 0.2005(7) 0.1368(2) 0.6674(2) 0.0346(13) Uani 1 1 d .
H21 H 0.2405 0.1258 0.6219 0.042 Uiso 1 1 calc R
H20 H 0.0992 0.1233 0.6663 0.042 Uiso 1 1 calc R
C17 C 0.2760(6) 0.0858(3) 0.7212(2) 0.0294(12) Uani 1 1 d .
H22 H 0.2404 0.0992 0.7671 0.035 Uiso 1 1 calc R
H23 H 0.3784 0.0967 0.7202 0.035 Uiso 1 1 calc R
C31 C 0.2508(6) -0.0020(3) 0.7075(2) 0.0282(12) Uani 1 1 d .
H24 H 0.1482 -0.0125 0.7075 0.034 Uiso 1 1 calc R
H25 H 0.2879 -0.0154 0.6620 0.034 Uiso 1 1 calc R
C22 C 0.2849(7) -0.2334(3) 0.9762(2) 0.0359(14) Uani 1 1 d .
H22A H 0.1832 -0.2461 0.9785 0.043 Uiso 1 1 calc R
H22B H 0.3316 -0.2587 1.0154 0.043 Uiso 1 1 calc R
C32 C 0.3276(7) 0.5360(3) 0.6477(3) 0.0420(15) Uani 1 1 d .
H18 H 0.4134 0.5086 0.6415 0.050 Uiso 1 1 calc R
C13 C 0.0726(7) 0.5385(3) 0.6520(3) 0.0384(14) Uani 1 1 d .
H14 H -0.0156 0.5129 0.6484 0.046 Uiso 1 1 calc R
O10 O 0.0018(4) 0.25635(18) 0.63904(18) 0.0355(9) Uani 1 1 d .
O11 O 0.5072(4) -0.1944(2) 0.8066(2) 0.0434(10) Uani 1 1 d .
O12 O 0.2987(6) -0.38007(19) 0.84277(17) 0.0655(9) Uani 1 1 d .
O13 O 0.3244(6) -0.3989(2) 0.95465(18) 0.0655(9) Uani 1 1 d .
O14 O 0.0809(5) 0.3225(2) 0.82856(18) 0.0433(10) Uani 1 1 d .
N5 N 0.2161(5) 0.2209(2) 0.6825(2) 0.0299(10) Uani 1 1 d .
H19 H 0.2951 0.2371 0.7009 0.036 Uiso 1 1 calc R
C18 C 0.3226(6) -0.0542(3) 0.7614(2) 0.0308(13) Uani 1 1 d .
H26 H 0.2843 -0.0412 0.8069 0.037 Uiso 1 1 calc R
H27 H 0.4249 -0.0428 0.7620 0.037 Uiso 1 1 calc R
N3 N 0.2906(5) -0.22585(19) 0.84972(19) 0.0259(9) Uani 1 1 d .
H30 H 0.1990 -0.2239 0.8439 0.031 Uiso 1 1 calc R
C7 C 0.1948(6) 0.4077(3) 0.6279(2) 0.0277(12) Uani 1 1 d .
H13 H 0.2903 0.3898 0.6151 0.033 Uiso 1 1 calc R
H12 H 0.1314 0.3981 0.5888 0.033 Uiso 1 1 calc R
C8 C 0.1994(6) 0.4958(3) 0.6425(2) 0.0295(12) Uani 1 1 d .
C24 C 0.4406(8) -0.1147(3) 0.9925(3) 0.0503(7) Uani 1 1 d .
H35 H 0.5185 -0.1492 0.9946 0.060 Uiso 1 1 calc R
C4 C 0.3105(7) 0.3137(3) 0.9259(2) 0.0369(14) Uani 1 1 d .
C5 C 0.2018(7) 0.3411(2) 0.8121(3) 0.0295(12) Uani 1 1 d .
C6 C 0.1419(6) 0.3594(2) 0.6908(2) 0.0253(12) Uani 1 1 d .
H11 H 0.0498 0.3820 0.7054 0.030 Uiso 1 1 calc R
C15 C 0.1141(6) 0.2734(3) 0.6693(2) 0.0257(12) Uani 1 1 d .
C19 C 0.3006(6) -0.1424(2) 0.7478(2) 0.0261(11) Uani 1 1 d .
H28 H 0.1986 -0.1544 0.7478 0.031 Uiso 1 1 calc R
H29 H 0.3391 -0.1560 0.7026 0.031 Uiso 1 1 calc R
C20 C 0.3747(6) -0.1908(3) 0.8028(3) 0.0290(12) Uani 1 1 d .
C21 C 0.3462(6) -0.2669(3) 0.9099(2) 0.0305(13) Uani 1 1 d .
H31 H 0.4502 -0.2575 0.9110 0.037 Uiso 1 1 calc R
C23 C 0.3029(8) -0.1457(3) 0.9823(3) 0.0503(7) Uani 1 1 d .
C28 C 0.1906(8) -0.0938(3) 0.9789(3) 0.0503(7) Uani 1 1 d .
H39 H 0.0975 -0.1123 0.9720 0.060 Uiso 1 1 calc R
C27 C 0.2172(8) -0.0117(3) 0.9857(3) 0.0503(7) Uani 1 1 d .
H38 H 0.1409 0.0238 0.9831 0.060 Uiso 1 1 calc R
C26 C 0.3513(7) 0.0158(3) 0.9959(3) 0.0503(7) Uani 1 1 d .
H37 H 0.3667 0.0700 1.0006 0.060 Uiso 1 1 calc R
C2 C 0.4661(8) 0.3211(4) 0.9494(3) 0.062(2) Uani 1 1 d .
H6 H 0.4998 0.3739 0.9404 0.094 Uiso 1 1 calc R
H5 H 0.5244 0.2839 0.9243 0.094 Uiso 1 1 calc R
H4 H 0.4724 0.3102 0.9982 0.094 Uiso 1 1 calc R
C10 C 0.3316(9) 0.6170(3) 0.6622(3) 0.0526(19) Uani 1 1 d .
H17 H 0.4194 0.6431 0.6654 0.063 Uiso 1 1 calc R
C11 C 0.2054(10) 0.6580(3) 0.6715(3) 0.0538(19) Uani 1 1 d .
H16 H 0.2070 0.7120 0.6812 0.065 Uiso 1 1 calc R
C12 C 0.0768(9) 0.6183(3) 0.6664(3) 0.058(2) Uani 1 1 d .
H15 H -0.0087 0.6458 0.6729 0.069 Uiso 1 1 calc R
C25 C 0.4643(8) -0.0350(3) 0.9995(3) 0.0503(7) Uani 1 1 d .
H36 H 0.5569 -0.0158 1.0065 0.060 Uiso 1 1 calc R
C29 C 0.3244(9) -0.3555(3) 0.9055(3) 0.0655(9) Uani 1 1 d .
C30 C 0.2709(9) -0.4641(3) 0.8353(3) 0.0655(9) Uani 1 1 d .
H41 H 0.1890 -0.4785 0.8629 0.098 Uiso 1 1 calc R
H42 H 0.3533 -0.4936 0.8506 0.098 Uiso 1 1 calc R
H40 H 0.2519 -0.4760 0.7874 0.098 Uiso 1 1 calc R
C3 C 0.2139(9) 0.3671(3) 0.9667(3) 0.060(2) Uani 1 1 d .
H9 H 0.1181 0.3642 0.9483 0.091 Uiso 1 1 calc R
H7 H 0.2483 0.4206 0.9635 0.091 Uiso 1 1 calc R
H8 H 0.2133 0.3507 1.0144 0.091 Uiso 1 1 calc R

loop_
_atom_site_aniso_label
_atom_site_aniso_U_11
_atom_site_aniso_U_22
_atom_site_aniso_U_33
_atom_site_aniso_U_23
_atom_site_aniso_U_13
_atom_site_aniso_U_12
C1 0.070(5) 0.039(3) 0.040(3) 0.012(2) 0.002(3) 0.008(3)
O2 0.039(3) 0.0349(17) 0.0239(16) 0.0042(14) -0.0043(18) -0.0037(17)
N6 0.033(3) 0.0214(17) 0.024(2) -0.0009(15) 0.001(2) -0.0044(18)
C16 0.046(4) 0.021(2) 0.036(3) 0.0003(19) -0.009(3) 0.000(3)
C17 0.030(4) 0.027(2) 0.031(2) -0.0014(19) -0.004(3) 0.004(2)
C31 0.027(3) 0.026(2) 0.031(3) 0.0008(19) -0.006(2) 0.003(2)
C22 0.049(4) 0.034(3) 0.024(3) -0.0020(19) 0.006(3) -0.009(3)
C32 0.047(4) 0.045(3) 0.034(3) 0.016(2) -0.006(3) -0.007(3)
C13 0.046(4) 0.028(3) 0.042(3) 0.003(2) -0.004(3) 0.002(3)
O10 0.028(2) 0.0370(19) 0.041(2) -0.0079(16) -0.008(2) 0.0072(17)
O11 0.025(3) 0.050(2) 0.056(2) 0.0210(19) 0.008(2) 0.003(2)
O12 0.140(3) 0.0285(11) 0.0284(11) 0.0012(8) -0.0049(15) -0.0114(14)
O13 0.140(3) 0.0285(11) 0.0284(11) 0.0012(8) -0.0049(15) -0.0114(14)
O14 0.037(3) 0.054(2) 0.039(2) 0.0119(17) 0.006(2) 0.007(2)
N5 0.025(3) 0.0243(19) 0.040(2) -0.0032(17) -0.011(2) 0.0025(19)
C18 0.036(4) 0.024(2) 0.032(3) 0.0030(19) -0.005(3) 0.000(2)
N3 0.028(3) 0.0232(18) 0.026(2) 0.0016(15) -0.004(2) 0.0001(19)
C7 0.028(3) 0.032(2) 0.023(2) -0.0007(18) 0.000(2) 0.003(2)
C8 0.046(4) 0.025(2) 0.018(2) 0.0016(18) -0.004(3) 0.002(3)
C24 0.063(2) 0.0473(13) 0.0409(12) -0.0078(11) -0.0144(15) 0.0130(13)
C4 0.056(4) 0.035(3) 0.020(2) 0.0031(19) 0.004(3) 0.009(3)
C5 0.039(4) 0.018(2) 0.031(3) 0.0024(18) 0.005(3) 0.005(2)
C6 0.026(3) 0.023(2) 0.026(2) -0.0041(19) 0.005(2) 0.004(2)
C15 0.025(3) 0.028(3) 0.024(3) -0.0012(19) 0.001(3) -0.003(2)
C19 0.029(3) 0.023(2) 0.026(2) -0.0002(18) 0.003(3) 0.001(2)
C20 0.031(4) 0.023(2) 0.033(3) 0.002(2) 0.001(3) 0.005(2)
C21 0.036(4) 0.026(2) 0.029(3) 0.0039(19) -0.002(3) -0.004(2)
C23 0.063(2) 0.0473(13) 0.0409(12) -0.0078(11) -0.0144(15) 0.0130(13)
C28 0.063(2) 0.0473(13) 0.0409(12) -0.0078(11) -0.0144(15) 0.0130(13)
C27 0.063(2) 0.0473(13) 0.0409(12) -0.0078(11) -0.0144(15) 0.0130(13)
C26 0.063(2) 0.0473(13) 0.0409(12) -0.0078(11) -0.0144(15) 0.0130(13)
C2 0.073(6) 0.076(4) 0.038(3) 0.012(3) -0.020(4) -0.013(4)
C10 0.073(6) 0.045(3) 0.039(3) 0.015(3) -0.015(3) -0.027(4)
C11 0.100(6) 0.028(3) 0.033(3) 0.003(2) -0.014(4) -0.005(4)
C12 0.102(7) 0.033(3) 0.039(3) 0.002(2) 0.005(4) 0.015(4)
C25 0.063(2) 0.0473(13) 0.0409(12) -0.0078(11) -0.0144(15) 0.0130(13)
C29 0.140(3) 0.0285(11) 0.0284(11) 0.0012(8) -0.0049(15) -0.0114(14)
C30 0.140(3) 0.0285(11) 0.0284(11) 0.0012(8) -0.0049(15) -0.0114(14)
C3 0.106(6) 0.054(3) 0.022(3) -0.003(2) 0.011(3) 0.032(4)

loop_
_atom_type_symbol
_atom_type_description
_atom_type_scat_dispersion_real
_atom_type_scat_dispersion_imag
_atom_type_scat_source
C C 0.0033 0.0016 'International Tables Vol C Tables 4.2.6.8 and 6.1.1.4'
H H 0.0000 0.0000 'International Tables Vol C Tables 4.2.6.8 and 6.1.1.4'
N N 0.0061 0.0033 'International Tables Vol C Tables 4.2.6.8 and 6.1.1.4'
O O 0.0106 0.0060 'International Tables Vol C Tables 4.2.6.8 and 6.1.1.4'

loop_
_geom_angle_atom_site_label_1
_geom_angle_atom_site_label_2
_geom_angle_atom_site_label_3
_geom_angle
C4 C1 H2 109.5
C4 C1 H1 109.5
H2 C1 H1 109.5
C4 C1 H3 109.5
H2 C1 H3 109.5
H1 C1 H3 109.5
C5 O2 C4 121.5(4)
C5 N6 C6 120.0(4)
C5 N6 H10 120.0
C6 N6 H10 120.0
N5 C16 C17 111.7(4)
N5 C16 H21 109.3
C17 C16 H21 109.3
N5 C16 H20 109.3
C17 C16 H20 109.3
H21 C16 H20 107.9
C16 C17 C31 111.2(4)
C16 C17 H22 109.4
C31 C17 H22 109.4
C16 C17 H23 109.4
C31 C17 H23 109.4
H22 C17 H23 108.0
C18 C31 C17 112.2(4)
C18 C31 H24 109.2
C17 C31 H24 109.2
C18 C31 H25 109.2
C17 C31 H25 109.2
H24 C31 H25 107.9
C23 C22 C21 113.2(4)
C23 C22 H22A 108.9
C21 C22 H22A 108.9
C23 C22 H22B 108.9
C21 C22 H22B 108.9
H22A C22 H22B 107.7
C8 C32 C10 121.4(6)
C8 C32 H18 119.3
C10 C32 H18 119.3
C12 C13 C8 120.6(6)
C12 C13 H14 119.7
C8 C13 H14 119.7
C29 O12 C30 116.0(4)
C15 N5 C16 122.8(5)
C15 N5 H19 118.6
C16 N5 H19 118.6
C31 C18 C19 112.9(4)
C31 C18 H26 109.0
C19 C18 H26 109.0
C31 C18 H27 109.0
C19 C18 H27 109.0
H26 C18 H27 107.8
C20 N3 C21 123.1(4)
C20 N3 H30 118.5
C21 N3 H30 118.5
C8 C7 C6 112.5(4)
C8 C7 H13 109.1
C6 C7 H13 109.1
C8 C7 H12 109.1
C6 C7 H12 109.1
H13 C7 H12 107.8
C32 C8 C13 117.9(4)
C32 C8 C7 121.5(5)
C13 C8 C7 120.6(5)
C25 C24 C23 122.0(6)
C25 C24 H35 119.0
C23 C24 H35 119.0
O2 C4 C3 110.4(4)
O2 C4 C1 109.5(4)
C3 C4 C1 113.2(5)
O2 C4 C2 102.0(5)
C3 C4 C2 111.4(5)
C1 C4 C2 109.7(5)
O14 C5 O2 126.3(5)
O14 C5 N6 124.8(5)
O2 C5 N6 108.9(5)
N6 C6 C15 113.5(4)
N6 C6 C7 110.7(4)
C15 C6 C7 110.1(4)
N6 C6 H11 107.4
C15 C6 H11 107.4
C7 C6 H11 107.4
O10 C15 N5 122.9(4)
O10 C15 C6 119.6(4)
N5 C15 C6 117.4(5)
C20 C19 C18 110.3(4)
C20 C19 H28 109.6
C18 C19 H28 109.6
C20 C19 H29 109.6
C18 C19 H29 109.6
H28 C19 H29 108.1
O11 C20 N3 121.6(5)
O11 C20 C19 121.6(5)
N3 C20 C19 116.7(5)
N3 C21 C22 111.4(4)
N3 C21 C29 112.4(4)
C22 C21 C29 111.5(4)
N3 C21 H31 107.1
C22 C21 H31 107.1
C29 C21 H31 107.1
C28 C23 C24 117.9(6)
C28 C23 C22 123.1(7)
C24 C23 C22 119.0(6)
C23 C28 C27 119.4(7)
C23 C28 H39 120.3
C27 C28 H39 120.3
C26 C27 C28 120.9(6)
C26 C27 H38 119.5
C28 C27 H38 119.5
C27 C26 C25 120.5(6)
C27 C26 H37 119.7
C25 C26 H37 119.7
C4 C2 H6 109.5
C4 C2 H5 109.5
H6 C2 H5 109.5
C4 C2 H4 109.5
H6 C2 H4 109.5
H5 C2 H4 109.5
C11 C10 C32 119.8(6)
C11 C10 H17 120.1
C32 C10 H17 120.1
C12 C11 C10 119.2(5)
C12 C11 H16 120.4
C10 C11 H16 120.4
C11 C12 C13 121.1(7)
C11 C12 H15 119.5
C13 C12 H15 119.5
C26 C25 C24 119.3(7)
C26 C25 H36 120.3
C24 C25 H36 120.3
O13 C29 O12 122.7(5)
O13 C29 C21 124.1(5)
O12 C29 C21 113.1(4)
O12 C30 H41 109.5
O12 C30 H42 109.5
H41 C30 H42 109.5
O12 C30 H40 109.5
H41 C30 H40 109.5
H42 C30 H40 109.5
C4 C3 H9 109.5
C4 C3 H7 109.5
H9 C3 H7 109.5
C4 C3 H8 109.5
H9 C3 H8 109.5
H7 C3 H8 109.5

loop_
_geom_bond_atom_site_label_1
_geom_bond_atom_site_label_2
_geom_bond_distance
C1 C4 1.514(7)
C1 H2 0.9600
C1 H1 0.9600
C1 H3 0.9600
O2 C5 1.345(7)
O2 C4 1.471(5)
N6 C5 1.352(6)
N6 C6 1.445(6)
N6 H10 0.8600
C16 N5 1.454(5)
C16 C17 1.520(6)
C16 H21 0.9700
C16 H20 0.9700
C17 C31 1.523(6)
C17 H22 0.9700
C17 H23 0.9700
C31 C18 1.515(6)
C31 H24 0.9700
C31 H25 0.9700
C22 C23 1.493(7)
C22 C21 1.509(7)
C22 H22A 0.9700
C22 H22B 0.9700
C32 C8 1.376(8)
C32 C10 1.394(8)
C32 H18 0.9300
C13 C12 1.374(7)
C13 C8 1.394(8)
C13 H14 0.9300
O10 C15 1.229(6)
O11 C20 1.236(6)
O12 C29 1.300(6)
O12 C30 1.448(6)
O13 C29 1.197(6)
O14 C5 1.210(7)
N5 C15 1.323(6)
N5 H19 0.8600
C18 C19 1.525(6)
C18 H26 0.9700
C18 H27 0.9700
N3 C20 1.333(6)
N3 C21 1.446(6)
N3 H30 0.8600
C7 C8 1.511(6)
C7 C6 1.541(6)
C7 H13 0.9700
C7 H12 0.9700
C24 C25 1.369(8)
C24 C23 1.397(9)
C24 H35 0.9300
C4 C3 1.495(8)
C4 C2 1.522(9)
C6 C15 1.529(6)
C6 H11 0.9800
C19 C20 1.506(7)
C19 H28 0.9700
C19 H29 0.9700
C21 C29 1.510(7)
C21 H31 0.9800
C23 C28 1.364(9)
C28 C27 1.413(8)
C28 H39 0.9300
C27 C26 1.345(9)
C27 H38 0.9300
C26 C25 1.357(8)
C26 H37 0.9300
C2 H6 0.9600
C2 H5 0.9600
C2 H4 0.9600
C10 C11 1.374(10)
C10 H17 0.9300
C11 C12 1.374(10)
C11 H16 0.9300
C12 H15 0.9300
C25 H36 0.9300
C30 H41 0.9600
C30 H42 0.9600
C30 H40 0.9600
C3 H9 0.9600
C3 H7 0.9600
C3 H8 0.9600
